data_4510860
loop_
_publ_author_name
'Eckshtain-Levi, Meital'
'Yufit, Dmitry'
'Shimon, Linda J. W.'
'Kirillov, Alexander M.'
'Benisvy, Laurent'

_publ_section_title
;
 Os(VI)O2/K Metal--Organic Frameworks: Infinite Chain, Grid, and Porous
 Networks
;
_journal_issue 6
_journal_name_full 'Crystal Growth &amp; Design'
_journal_page_first 2703
_journal_paper_doi 10.1021/cg4016178
_journal_volume 14
_journal_year 2014
_chemical_formula_moiety
;
C17 H24 K N O5 Os, 0.5(H2 O), 0.25(C6 H14), 0.5(C3 H6 O), 
0.25(C H4 O),  0.5(OH), 0.125 (O)
;
_chemical_formula_sum 'C20.25 H33 K N O6.88 Os'
_chemical_formula_weight 629.78
_chemical_name_systematic
;
 ? 
;
_space_group_crystal_system monoclinic
_space_group_IT_number 15
_space_group_name_Hall '-C 2yc'
_space_group_name_H-M_alt 'C 1 2/c 1'
_symmetry_space_group_name_Hall '-C 2yc'
_symmetry_space_group_name_H-M 'C 1 2/c 1'
_atom_sites_solution_hydrogens geom
_atom_sites_solution_primary direct
_atom_sites_solution_secondary difmap
_audit_creation_date 2013-10-24
_audit_creation_method
;
Olex2 1.2-beta
(compiled 2013.09.17 svn.r2790 for OlexSys, GUI svn.r4601)
;
_cell_angle_alpha 90.00
_cell_angle_beta 107.569(2)
_cell_angle_gamma 90.00
_cell_formula_units_Z 16
_cell_length_a 34.5483(15)
_cell_length_b 10.6845(5)
_cell_length_c 27.5819(11)
_cell_measurement_reflns_used 84777
_cell_measurement_temperature 100(2)
_cell_measurement_theta_max 30.49
_cell_measurement_theta_min 2.49
_cell_volume 9706.4(7)
_computing_cell_refinement 'Bruker Apex2'
_computing_data_collection 'Bruker Apex2'
_computing_data_reduction 'Bruker Apex2'
_computing_molecular_graphics
;
O. V. Dolomanov, L. J. Bourhis, R. J. Gildea, J. A. K. Howard and H. Puschmann,
OLEX2: a complete structure solution, refinement and analysis program.
J. Appl. Cryst. (2009). 42, 339-341.
;
_computing_publication_material
;
O. V. Dolomanov, L. J. Bourhis, R. J. Gildea, J. A. K. Howard and H. Puschmann,
OLEX2: a complete structure solution, refinement and analysis program.
J. Appl. Cryst. (2009). 42, 339-341.
;
_computing_structure_refinement
;
SHELX, G.M. Sheldrick, Acta Cryst.
(2008). A64, 112-122
;
_computing_structure_solution 'SHELXS-97 (Sheldrick, 1990)'
_diffrn_ambient_temperature 100.15
_diffrn_measured_fraction_theta_full 0.999
_diffrn_measured_fraction_theta_max 0.999
_diffrn_measurement_device_type 'Bruker KappaApex2 CCD'
_diffrn_measurement_method 'phi and omega scans'
_diffrn_radiation_monochromator graphite
_diffrn_radiation_type MoK\a
_diffrn_radiation_wavelength 0.71073
_diffrn_reflns_av_R_equivalents 0.0374
_diffrn_reflns_av_unetI/netI 0.0311
_diffrn_reflns_limit_h_max 47
_diffrn_reflns_limit_h_min -47
_diffrn_reflns_limit_k_max 14
_diffrn_reflns_limit_k_min -14
_diffrn_reflns_limit_l_max 37
_diffrn_reflns_limit_l_min -37
_diffrn_reflns_number 79452
_diffrn_reflns_theta_full 29.00
_diffrn_reflns_theta_max 29.00
_diffrn_reflns_theta_min 2.00
_diffrn_source 'fine-focus sealed tube'
_exptl_absorpt_coefficient_mu 5.464
_exptl_absorpt_correction_T_max 0.9474
_exptl_absorpt_correction_T_min 0.4079
_exptl_absorpt_correction_type multi-scan
_exptl_absorpt_process_details 'Bruker APEX2'
_exptl_crystal_colour yellow
_exptl_crystal_density_diffrn 1.724
_exptl_crystal_density_method 'not measured'
_exptl_crystal_description prism
_exptl_crystal_F_000 4984
_exptl_crystal_size_max 0.2
_exptl_crystal_size_mid 0.14
_exptl_crystal_size_min 0.01
_refine_diff_density_max 1.535
_refine_diff_density_min -0.959
_refine_diff_density_rms 0.125
_refine_ls_extinction_method none
_refine_ls_goodness_of_fit_ref 1.019
_refine_ls_hydrogen_treatment mixed
_refine_ls_matrix_type full
_refine_ls_number_parameters 563
_refine_ls_number_reflns 12911
_refine_ls_number_restraints 4
_refine_ls_restrained_S_all 1.019
_refine_ls_R_factor_all 0.0341
_refine_ls_R_factor_gt 0.0257
_refine_ls_shift/su_max 0.004
_refine_ls_shift/su_mean 0.000
_refine_ls_structure_factor_coef Fsqd
_refine_ls_weighting_details 'calc w=1/[\s^2^(Fo^2^)+(0.0200P)^2^+45.0000P] where P=(Fo^2^+2Fc^2^)/3'
_refine_ls_weighting_scheme calc
_refine_ls_wR_factor_gt 0.0537
_refine_ls_wR_factor_ref 0.0563
_reflns_number_gt 11171
_reflns_number_total 12911
_reflns_threshold_expression >2sigma(I)
_cod_data_source_file cg4016178_si_001.cif
_cod_data_source_block Os1_oslha
_cod_depositor_comments 'Adding full bibliography for 4510860--4510862.cif.'
_cod_database_code 4510860
_olex2_refinement_description
;
1. Others
 Fixed Sof: C15B(0.5) H15A(0.5) H15B(0.5) H15C(0.5) C16B(0.5) H16A(0.5)
 H16B(0.5) H16C(0.5) C17B(0.5) H17A(0.5) H17B(0.5) H17C(0.5) C28(0.6) H28A(0.6)
 H28B(0.6) H28C(0.6) C29(0.6) H29A(0.6) H29B(0.6) H29C(0.6) C30(0.6) H30A(0.6)
 H30B(0.6) H30C(0.6) C28A(0.4) H28D(0.4) H28E(0.4) H28F(0.4) C29A(0.4)
 H29D(0.4) H29E(0.4) H29F(0.4) C30A(0.4) H30D(0.4) H30E(0.4) H30F(0.4)
 H1SD(0.5) H1SE(0.5) H1SF(0.5) H1SA(0.5) H1SB(0.5) H1SC(0.5) C3SB(0.5)
 H3SA(0.5) H3SB(0.5) O2S(0.3) H2S(0.3) C15A(0.5) H15D(0.5) H15E(0.5) H15F(0.5)
 C17A(0.5) H17D(0.5) H17E(0.5) H17F(0.5) C16A(0.5) H16D(0.5) H16E(0.5)
 H16F(0.5) C2SB(0.5) H2SA(0.5) H2SB(0.5) C2SA(0.5) H2SC(0.5) H2SD(0.5)
 C3SA(0.5) H3SC(0.5) H3SD(0.5) O1S(0.2) H1S(0.2) O3S(0.25) C4S(0.2) H4SA(0.2)
 H4SB(0.2) H4SC(0.2) C5S(0.3) H5SA(0.3) H5SB(0.3) H5SC(0.3)
 Fixed Uiso: H4(0.03) H3(0.021) H5(0.019) H8A(0.033) H8B(0.033) H9A(0.031)
 H9B(0.031) H11A(0.037) H11B(0.037) H11C(0.037) H12A(0.039) H12B(0.039)
 H12C(0.039) H13A(0.036) H13B(0.036) H13C(0.036) H15A(0.053) H15B(0.053)
 H15C(0.053) H16A(0.066) H16B(0.066) H16C(0.066) H17A(0.015) H17B(0.015)
 H17C(0.015) H20(0.021) H22(0.02) H25A(0.025) H25B(0.025) H26A(0.024)
 H26B(0.024) H28A(0.055) H28B(0.055) H28C(0.055) H29A(0.058) H29B(0.058)
 H29C(0.058) H30A(0.055) H30B(0.055) H30C(0.055) H32A(0.037) H32B(0.037)
 H32C(0.037) H33A(0.036) H33B(0.036) H33C(0.036) H34A(0.038) H34B(0.038)
 H34C(0.038) H36A(0.05) H36B(0.05) H36C(0.05) H37A(0.06) H37B(0.06) H37C(0.06)
 H14A(0.073) H14B(0.073) H28D(0.048) H28E(0.048) H28F(0.048) H29D(0.065)
 H29E(0.065) H29F(0.065) H30D(0.068) H30E(0.068) H30F(0.068) H1SD(0.146)
 H1SE(0.146) H1SF(0.146) H1SA(0.146) H1SB(0.146) H1SC(0.146) H3SA(0.053)
 H3SB(0.053) H2S(0.048) H15D(0.05) H15E(0.05) H15F(0.05) H17D(0.084)
 H17E(0.084) H17F(0.084) H16D(0.039) H16E(0.039) H16F(0.039) H2SA(0.067)
 H2SB(0.067) H2SC(0.087) H2SD(0.087) H3SC(0.079) H3SD(0.079) H1S(0.052)
 H4SA(0.067) H4SB(0.067) H4SC(0.067) H5SA(0.067) H5SB(0.067) H5SC(0.067)
 Fixed X: H4(0.6516) H3(0.5588) H5(0.6776) H8A(0.7806) H8B(0.7754) H9A(0.801)
 H9B(0.7678) H11A(0.5286) H11B(0.5767) H11C(0.5479) H12A(0.4929) H12B(0.51)
 H12C(0.5162) H13A(0.5859) H13B(0.5377) H13C(0.5592) H15A(0.667) H15B(0.6394)
 H15C(0.6588) H16A(0.5732) H16B(0.5907) H16C(0.62) H17A(0.5657) H17B(0.5613)
 H17C(0.5449) H20(0.8561) H22(0.9159) H25A(0.7222) H25B(0.7331) H26A(0.6682)
 H26B(0.6794) H28A(0.9665) H28B(0.9868) H28C(0.9711) H29A(0.9328) H29B(0.9513)
 H29C(0.9032) H30A(0.8913) H30B(0.9391) H30C(0.9151) H32A(0.9297) H32B(0.8988)
 H32C(0.9044) H33A(0.8585) H33B(0.9058) H33C(0.881) H34A(0.8244) H34B(0.8074)
 H34C(0.8335) H36A(0.8704) H36B(0.8612) H36C(0.905) H37A(0.9033) H37B(0.897)
 H37C(0.8635) H14A(0.6405) H14B(0.6292) H28D(0.9712) H28E(0.98) H28F(0.9545)
 H29D(0.8939) H29E(0.9274) H29F(0.8856) H30D(0.9138) H30E(0.9558) H30F(0.9528)
 H1SD(0.4708) H1SE(0.4853) H1SF(0.5182) H1SA(0.4834) H1SB(0.472) H1SC(0.5186)
 H3SA(0.4758) H3SB(0.5237) H2S(0.9312) H15D(0.6667) H15E(0.633) H15F(0.6405)
 H17D(0.587) H17E(0.5719) H17F(0.5521) H16D(0.5861) H16E(0.6067) H16F(0.6345)
 H2SA(0.4618) H2SB(0.5094) H2SC(0.509) H2SD(0.4621) H3SC(0.4805) H3SD(0.5277)
 H1S(0.9285) H4SA(0.944) H4SB(0.9655) H4SC(0.9909) H5SA(0.9915) H5SB(1.0009)
 H5SC(0.9798)
 Fixed Y: H4(0.5784) H3(0.355) H5(0.3825) H8A(0.4046) H8B(0.544) H9A(0.424)
 H9B(0.3166) H11A(0.5819) H11B(0.5975) H11C(0.6217) H12A(0.4059) H12B(0.4467)
 H12C(0.3062) H13A(0.3701) H13B(0.3699) H13C(0.2626) H15A(0.2566) H15B(0.2898)
 H15C(0.3997) H16A(0.159) H16B(0.1365) H16C(0.1236) H17A(0.456) H17B(0.337)
 H17C(0.3305) H20(0.456) H22(0.267) H25A(0.5991) H25B(0.722) H26A(0.6705)
 H26B(0.525) H28A(0.4569) H28B(0.3367) H28C(0.3298) H29A(0.1375) H29B(0.1432)
 H29C(0.1322) H30A(0.3214) H30B(0.3285) H30C(0.4502) H32A(0.2444) H32B(0.1348)
 H32C(0.1737) H33A(0.4755) H33B(0.447) H33C(0.3808) H34A(0.1657) H34B(0.2971)
 H34C(0.2095) H36A(0.4415) H36B(0.3531) H36C(0.416) H37A(0.6714) H37B(0.6581)
 H37C(0.728) H14A(0.7989) H14B(0.7254) H28D(0.3329) H28E(0.263) H28F(0.194)
 H29D(0.1882) H29E(0.2558) H29F(0.3257) H30D(0.5109) H30E(0.4527) H30F(0.5141)
 H1SD(0.022) H1SE(0.1632) H1SF(0.0553) H1SA(0.0442) H1SB(0.1536) H1SC(0.1193)
 H3SA(-0.0742) H3SB(-0.0498) H2S(0.6946) H15D(0.3364) H15E(0.349) H15F(0.462)
 H17D(0.4766) H17E(0.3537) H17F(0.3913) H16D(0.147) H16E(0.1491) H16F(0.1497)
 H2SA(0.1412) H2SB(0.1743) H2SC(-0.0825) H2SD(-0.0507) H3SC(0.1126)
 H3SD(0.0842) H1S(0.9349) H4SA(0.7401) H4SB(0.7665) H4SC(0.7797) H5SA(0.7552)
 H5SB(0.7419) H5SC(0.8662)
 Fixed Z: H4(0.3331) H3(0.5243) H5(0.6008) H8A(0.5284) H8B(0.5054) H9A(0.4514)
 H9B(0.4478) H11A(0.385) H11B(0.4084) H11C(0.4432) H12A(0.4075) H12B(0.4659)
 H12C(0.4495) H13A(0.3811) H13B(0.3562) H13C(0.3956) H15A(0.6612) H15B(0.6967)
 H15C(0.6721) H16A(0.5804) H16B(0.6404) H16C(0.6055) H17A(0.6184) H17B(0.6516)
 H17C(0.5909) H20(0.7324) H22(0.8582) H25A(0.6953) H25B(0.7304) H26A(0.729)
 H26B(0.7379) H28A(0.8028) H28B(0.7858) H28C(0.8348) H29A(0.8029) H29B(0.7563)
 H29C(0.7457) H30A(0.6931) H30B(0.7015) H30C(0.7104) H32A(0.9384) H32B(0.9124)
 H32C(0.9701) H33A(0.9456) H33B(0.9568) H33C(0.9901) H34A(0.8973) H34B(0.91)
 H34C(0.9551) H36A(0.5413) H36B(0.5833) H36C(0.5938) H37A(0.6347) H37B(0.575)
 H37C(0.5945) H14A(0.2749) H14B(0.3117) H28D(0.8282) H28E(0.7813) H28F(0.8131)
 H29D(0.7204) H29E(0.7003) H29F(0.6964) H30D(0.7297) H30E(0.7273) H30F(0.779)
 H1SD(0.6073) H1SE(0.6215) H1SF(0.6251) H1SA(0.6337) H1SB(0.5921) H1SC(0.6195)
 H3SA(0.525) H3SB(0.5496) H2S(0.7048) H15D(0.6671) H15E(0.6958) H15F(0.6617)
 H17D(0.6402) H17E(0.6623) H17F(0.6039) H16D(0.5916) H16E(0.652) H16F(0.6149)
 H2SA(0.5288) H2SB(0.5467) H2SC(0.5767) H2SD(0.5501) H3SC(0.5028) H3SD(0.5302)
 H1S(0.7199) H4SA(0.7179) H4SB(0.777) H4SC(0.7374) H5SA(0.7143) H5SB(0.7746)
 H5SC(0.7463)
;

loop_
_space_group_symop_id
_space_group_symop_operation_xyz
1 'x, y, z'
2 '-x, y, -z+1/2'
3 'x+1/2, y+1/2, z'
4 '-x+1/2, y+1/2, -z+1/2'
5 '-x, -y, -z'
6 'x, -y, z-1/2'
7 '-x+1/2, -y+1/2, -z'
8 'x+1/2, -y+1/2, z-1/2'

loop_
_atom_site_label
_atom_site_type_symbol
_atom_site_fract_x
_atom_site_fract_y
_atom_site_fract_z
_atom_site_U_iso_or_equiv
_atom_site_adp_type
_atom_site_occupancy
_atom_site_symmetry_multiplicity
_atom_site_calc_flag
_atom_site_refinement_flags
_atom_site_disorder_assembly
_atom_site_disorder_group
Os1 Os 0.688681(4) 0.474937(11) 0.421093(4) 0.01369(3) Uani 1 1 d . . .
O1 O 0.68341(7) 0.3183(2) 0.40324(8) 0.0194(5) Uani 1 1 d . . .
O2 O 0.63666(7) 0.4814(2) 0.43597(8) 0.0172(4) Uani 1 1 d . . .
O3 O 0.69273(7) 0.6381(2) 0.42055(9) 0.0218(5) Uani 1 1 d . . .
O4 O 0.65279(7) 0.4985(2) 0.34120(8) 0.0203(5) Uani 1 1 d . . .
H4 H 0.6516 0.5784 0.3331 0.030 Uiso 1 1 d R . .
N1 N 0.72181(8) 0.4502(3) 0.49142(10) 0.0181(6) Uani 1 1 d . . .
O5 O 0.74484(7) 0.4719(2) 0.40816(8) 0.0190(5) Uani 1 1 d . . .
C1 C 0.63215(9) 0.4412(3) 0.48008(11) 0.0136(6) Uani 1 1 d . . .
C2 C 0.59175(9) 0.4138(3) 0.47985(12) 0.0153(6) Uani 1 1 d . . .
C3 C 0.58569(10) 0.3747(3) 0.52463(12) 0.0172(6) Uani 1 1 d . . .
H3 H 0.5588 0.3550 0.5243 0.021 Uiso 1 1 calc R . .
C4 C 0.61701(10) 0.3623(3) 0.57059(12) 0.0161(6) Uani 1 1 d . A .
C5 C 0.65586(10) 0.3900(3) 0.57012(12) 0.0158(6) Uani 1 1 d . . .
H5 H 0.6776 0.3825 0.6008 0.019 Uiso 1 1 calc R . .
C6 C 0.66430(9) 0.4290(3) 0.52570(11) 0.0137(6) Uani 1 1 d . . .
C7 C 0.70804(10) 0.4540(3) 0.53264(11) 0.0156(6) Uani 1 1 d . . .
C8 C 0.76573(10) 0.4566(4) 0.49892(13) 0.0277(8) Uani 1 1 d . . .
H8A H 0.7806 0.4046 0.5284 0.033 Uiso 1 1 calc R . .
H8B H 0.7754 0.5440 0.5054 0.033 Uiso 1 1 calc R . .
C9 C 0.77265(10) 0.4080(4) 0.45079(12) 0.0255(8) Uani 1 1 d . . .
H9A H 0.8010 0.4240 0.4514 0.031 Uiso 1 1 calc R . .
H9B H 0.7678 0.3166 0.4478 0.031 Uiso 1 1 calc R . .
C10 C 0.55549(9) 0.4320(3) 0.43120(12) 0.0162(6) Uani 1 1 d . . .
C11 C 0.55185(11) 0.5709(3) 0.41553(14) 0.0245(7) Uani 1 1 d . . .
H11A H 0.5286 0.5819 0.3850 0.037 Uiso 1 1 calc R . .
H11B H 0.5767 0.5975 0.4084 0.037 Uiso 1 1 calc R . .
H11C H 0.5479 0.6217 0.4432 0.037 Uiso 1 1 calc R . .
C12 C 0.51498(10) 0.3943(3) 0.43924(14) 0.0257(7) Uani 1 1 d . . .
H12A H 0.4929 0.4059 0.4075 0.039 Uiso 1 1 calc R . .
H12B H 0.5100 0.4467 0.4659 0.039 Uiso 1 1 calc R . .
H12C H 0.5162 0.3062 0.4495 0.039 Uiso 1 1 calc R . .
C13 C 0.55997(10) 0.3513(3) 0.38702(13) 0.0242(7) Uani 1 1 d . . .
H13A H 0.5859 0.3701 0.3811 0.036 Uiso 1 1 calc R . .
H13B H 0.5377 0.3699 0.3562 0.036 Uiso 1 1 calc R . .
H13C H 0.5592 0.2626 0.3956 0.036 Uiso 1 1 calc R . .
C14 C 0.60817(10) 0.3162(3) 0.61869(13) 0.0214(7) Uani 1 1 d . . .
C15B C 0.6470(3) 0.3155(8) 0.6667(3) 0.0353(19) Uiso 0.50 1 d P A 2
H15A H 0.6670 0.2566 0.6612 0.053 Uiso 0.50 1 calc PR A 2
H15B H 0.6394 0.2898 0.6967 0.053 Uiso 0.50 1 calc PR A 2
H15C H 0.6588 0.3997 0.6721 0.053 Uiso 0.50 1 calc PR A 2
C16B C 0.5969(4) 0.1694(10) 0.6104(4) 0.044(3) Uiso 0.50 1 d P A 2
H16A H 0.5732 0.1590 0.5804 0.066 Uiso 0.50 1 calc PR A 2
H16B H 0.5907 0.1365 0.6404 0.066 Uiso 0.50 1 calc PR A 2
H16C H 0.6200 0.1236 0.6055 0.066 Uiso 0.50 1 calc PR A 2
C17B C 0.5662(2) 0.3643(5) 0.6200(2) 0.0098(12) Uiso 0.50 1 d P A 2
H17A H 0.5657 0.4560 0.6184 0.015 Uiso 0.50 1 calc PR A 2
H17B H 0.5613 0.3370 0.6516 0.015 Uiso 0.50 1 calc PR A 2
H17C H 0.5449 0.3305 0.5909 0.015 Uiso 0.50 1 calc PR A 2
Os2 Os 0.754240(4) 0.546493(10) 0.834221(4) 0.01254(3) Uani 1 1 d . . .
O6 O 0.80832(7) 0.46719(19) 0.86516(8) 0.0161(4) Uani 1 1 d . . .
O7 O 0.77314(7) 0.6936(2) 0.85606(9) 0.0202(5) Uani 1 1 d . . .
O8 O 0.73078(7) 0.4001(2) 0.82436(8) 0.0184(5) Uani 1 1 d . . .
O9 O 0.69917(7) 0.62853(19) 0.80080(8) 0.0162(4) Uani 1 1 d . . .
N2 N 0.76091(8) 0.5637(2) 0.76634(9) 0.0160(5) Uani 1 1 d . . .
C18 C 0.83235(9) 0.4286(3) 0.83836(11) 0.0137(6) Uani 1 1 d . . .
C19 C 0.82797(10) 0.4637(3) 0.78752(11) 0.0148(6) Uani 1 1 d . . .
C20 C 0.85853(10) 0.4292(3) 0.76604(12) 0.0176(6) Uani 1 1 d . . .
H20 H 0.8561 0.4560 0.7324 0.021 Uiso 1 1 calc R . .
C21 C 0.89174(10) 0.3588(3) 0.79137(12) 0.0198(7) Uani 1 1 d . B .
C22 C 0.89368(9) 0.3184(3) 0.84042(12) 0.0171(6) Uani 1 1 d . . .
H22 H 0.9159 0.2670 0.8582 0.020 Uiso 1 1 calc R . .
C23 C 0.86521(9) 0.3487(3) 0.86446(11) 0.0143(6) Uani 1 1 d . . .
C24 C 0.79354(10) 0.5355(3) 0.75251(11) 0.0160(6) Uani 1 1 d . . .
C25 C 0.72682(10) 0.6315(3) 0.73019(12) 0.0212(7) Uani 1 1 d . . .
H25A H 0.7222 0.5991 0.6953 0.025 Uiso 1 1 calc R . .
H25B H 0.7331 0.7220 0.7304 0.025 Uiso 1 1 calc R . .
C26 C 0.68974(10) 0.6110(3) 0.74692(11) 0.0199(7) Uani 1 1 d . . .
H26A H 0.6682 0.6705 0.7290 0.024 Uiso 1 1 calc R . .
H26B H 0.6794 0.5250 0.7379 0.024 Uiso 1 1 calc R . .
C27 C 0.92472(11) 0.3233(5) 0.76746(14) 0.0373(10) Uani 1 1 d . . .
C28 C 0.9659(2) 0.3654(7) 0.8006(3) 0.0369(16) Uiso 0.60 1 d P B 1
H28A H 0.9665 0.4569 0.8028 0.055 Uiso 0.60 1 calc PR B 1
H28B H 0.9868 0.3367 0.7858 0.055 Uiso 0.60 1 calc PR B 1
H28C H 0.9711 0.3298 0.8348 0.055 Uiso 0.60 1 calc PR B 1
C29 C 0.9284(2) 0.1681(6) 0.7682(3) 0.0388(16) Uiso 0.60 1 d P B 1
H29A H 0.9328 0.1375 0.8029 0.058 Uiso 0.60 1 calc PR B 1
H29B H 0.9513 0.1432 0.7563 0.058 Uiso 0.60 1 calc PR B 1
H29C H 0.9032 0.1322 0.7457 0.058 Uiso 0.60 1 calc PR B 1
C30 C 0.9169(2) 0.3588(6) 0.7136(3) 0.0364(15) Uiso 0.60 1 d P B 1
H30A H 0.8913 0.3214 0.6931 0.055 Uiso 0.60 1 calc PR B 1
H30B H 0.9391 0.3285 0.7015 0.055 Uiso 0.60 1 calc PR B 1
H30C H 0.9151 0.4502 0.7104 0.055 Uiso 0.60 1 calc PR B 1
C31 C 0.86925(10) 0.3014(3) 0.91816(12) 0.0166(6) Uani 1 1 d . . .
C32 C 0.90367(11) 0.2048(3) 0.93644(13) 0.0247(7) Uani 1 1 d . . .
H32A H 0.9297 0.2444 0.9384 0.037 Uiso 1 1 calc R . .
H32B H 0.8988 0.1348 0.9124 0.037 Uiso 1 1 calc R . .
H32C H 0.9044 0.1737 0.9701 0.037 Uiso 1 1 calc R . .
C33 C 0.87956(11) 0.4111(3) 0.95613(12) 0.0240(7) Uani 1 1 d . . .
H33A H 0.8585 0.4755 0.9456 0.036 Uiso 1 1 calc R . .
H33B H 0.9058 0.4470 0.9568 0.036 Uiso 1 1 calc R . .
H33C H 0.8810 0.3808 0.9901 0.036 Uiso 1 1 calc R . .
C34 C 0.83009(11) 0.2378(3) 0.92027(14) 0.0253(8) Uani 1 1 d . . .
H34A H 0.8244 0.1657 0.8973 0.038 Uiso 1 1 d R . .
H34B H 0.8074 0.2971 0.9100 0.038 Uiso 1 1 d R . .
H34C H 0.8335 0.2095 0.9551 0.038 Uiso 1 1 d R . .
K1 K 0.78860(2) 0.35159(6) 0.64948(3) 0.01744(14) Uani 1 1 d . . .
O11 O 0.73240(7) 0.4714(2) 0.57573(8) 0.0176(5) Uani 1 1 d . . .
O12 O 0.79489(7) 0.5639(2) 0.70883(8) 0.0211(5) Uani 1 1 d . . .
O13 O 0.83362(8) 0.5299(2) 0.61859(11) 0.0323(6) Uani 1 1 d . . .
C35 C 0.86179(11) 0.5383(3) 0.60076(14) 0.0240(7) Uani 1 1 d . . .
C36 C 0.87577(13) 0.4278(3) 0.57785(16) 0.0334(9) Uani 1 1 d . . .
H36A H 0.8704 0.4415 0.5413 0.050 Uiso 1 1 calc R . .
H36B H 0.8612 0.3531 0.5833 0.050 Uiso 1 1 calc R . .
H36C H 0.9050 0.4160 0.5938 0.050 Uiso 1 1 calc R . .
C37 C 0.88343(14) 0.6601(4) 0.60132(17) 0.0400(10) Uani 1 1 d . . .
H37A H 0.9033 0.6714 0.6347 0.060 Uiso 1 1 d . . .
H37B H 0.8970 0.6581 0.5750 0.060 Uiso 1 1 d . . .
H37C H 0.8635 0.7280 0.5945 0.060 Uiso 1 1 d . . .
K2 K 0.72919(2) 0.80922(6) 0.37899(3) 0.02026(15) Uani 1 1 d . . .
O14 O 0.64802(10) 0.7379(3) 0.29697(11) 0.0485(8) Uani 1 1 d . . .
H14A H 0.6405 0.7989 0.2749 0.073 Uiso 1 1 d R . .
H14B H 0.6292 0.7254 0.3117 0.073 Uiso 1 1 d R . .
C28A C 0.9602(3) 0.2748(9) 0.7999(4) 0.032(2) Uiso 0.40 1 d P B 2
H28D H 0.9712 0.3329 0.8282 0.048 Uiso 0.40 1 calc PR B 2
H28E H 0.9800 0.2630 0.7813 0.048 Uiso 0.40 1 calc PR B 2
H28F H 0.9545 0.1940 0.8131 0.048 Uiso 0.40 1 calc PR B 2
C29A C 0.9064(4) 0.2687(11) 0.7170(4) 0.043(3) Uiso 0.40 1 d P B 2
H29D H 0.8939 0.1882 0.7204 0.065 Uiso 0.40 1 calc PR B 2
H29E H 0.9274 0.2558 0.7003 0.065 Uiso 0.40 1 calc PR B 2
H29F H 0.8856 0.3257 0.6964 0.065 Uiso 0.40 1 calc PR B 2
C30A C 0.9382(4) 0.4654(10) 0.7489(5) 0.045(3) Uiso 0.40 1 d P B 2
H30D H 0.9138 0.5109 0.7297 0.068 Uiso 0.40 1 calc PR B 2
H30E H 0.9558 0.4527 0.7273 0.068 Uiso 0.40 1 calc PR B 2
H30F H 0.9528 0.5141 0.7790 0.068 Uiso 0.40 1 calc PR B 2
C1S C 0.4910(2) 0.0853(6) 0.6062(3) 0.097(2) Uani 1 1 d D . .
H1SD H 0.4708 0.0220 0.6073 0.146 Uiso 0.50 1 calc PR C 2
H1SE H 0.4853 0.1632 0.6215 0.146 Uiso 0.50 1 calc PR C 2
H1SF H 0.5182 0.0553 0.6251 0.146 Uiso 0.50 1 calc PR C 2
H1SA H 0.4834 0.0442 0.6337 0.146 Uiso 0.50 1 calc PR C 1
H1SB H 0.4720 0.1536 0.5921 0.146 Uiso 0.50 1 calc PR C 1
H1SC H 0.5186 0.1193 0.6195 0.146 Uiso 0.50 1 calc PR C 1
C3SB C 0.4981(3) -0.0139(8) 0.5273(4) 0.044(2) Uiso 0.50 1 d PD . 2
H3SA H 0.4758 -0.0742 0.5250 0.053 Uiso 0.50 1 calc PR . 2
H3SB H 0.5237 -0.0498 0.5496 0.053 Uiso 0.50 1 calc PR . 2
O2S O 0.9417(3) 0.7111(8) 0.7358(3) 0.032(2) Uiso 0.30 1 d PD D -2
H2S H 0.9312 0.6946 0.7048 0.048 Uiso 0.30 1 calc PR D -2
C15A C 0.6399(3) 0.3708(8) 0.6650(3) 0.0336(18) Uiso 0.50 1 d P A 1
H15D H 0.6667 0.3364 0.6671 0.050 Uiso 0.50 1 calc PR A 1
H15E H 0.6330 0.3490 0.6958 0.050 Uiso 0.50 1 calc PR A 1
H15F H 0.6405 0.4620 0.6617 0.050 Uiso 0.50 1 calc PR A 1
C17A C 0.5772(4) 0.3907(11) 0.6324(4) 0.056(3) Uiso 0.50 1 d P A 1
H17D H 0.5870 0.4766 0.6402 0.084 Uiso 0.50 1 calc PR A 1
H17E H 0.5719 0.3537 0.6623 0.084 Uiso 0.50 1 calc PR A 1
H17F H 0.5521 0.3913 0.6039 0.084 Uiso 0.50 1 calc PR A 1
C16A C 0.6089(3) 0.1791(8) 0.6194(4) 0.026(2) Uiso 0.50 1 d P A 1
H16D H 0.5861 0.1470 0.5916 0.039 Uiso 0.50 1 calc PR A 1
H16E H 0.6067 0.1491 0.6520 0.039 Uiso 0.50 1 calc PR A 1
H16F H 0.6345 0.1497 0.6149 0.039 Uiso 0.50 1 calc PR A 1
C2SB C 0.4890(3) 0.1107(9) 0.5485(3) 0.056(3) Uiso 0.50 1 d PD E 2
H2SA H 0.4618 0.1412 0.5288 0.067 Uiso 0.50 1 calc PR E 2
H2SB H 0.5094 0.1743 0.5467 0.067 Uiso 0.50 1 calc PR E 2
C2SA C 0.4897(4) -0.0140(9) 0.5625(4) 0.073(3) Uiso 0.50 1 d PD E 1
H2SC H 0.5090 -0.0825 0.5767 0.087 Uiso 0.50 1 calc PR E 1
H2SD H 0.4621 -0.0507 0.5501 0.087 Uiso 0.50 1 calc PR E 1
C3SA C 0.5004(4) 0.0460(12) 0.5181(4) 0.066(3) Uiso 0.50 1 d PD . 1
H3SC H 0.4805 0.1126 0.5028 0.079 Uiso 0.50 1 calc PR . 1
H3SD H 0.5277 0.0842 0.5302 0.079 Uiso 0.50 1 calc PR . 1
O1S O 0.9535(4) 0.9275(11) 0.7349(5) 0.035(3) Uiso 0.20 1 d PD F 1
H1S H 0.9285 0.9349 0.7199 0.052 Uiso 0.20 1 calc PR F 1
O3S O 0.7589(5) 0.7693(15) 0.4844(6) 0.068(4) Uiso 0.25 1 d P . .
C4S C 0.9642(7) 0.7916(18) 0.7424(10) 0.045(3) Uiso 0.20 1 d PD F 1
H4SA H 0.9440 0.7401 0.7179 0.067 Uiso 0.20 1 d PR F 1
H4SB H 0.9655 0.7665 0.7770 0.067 Uiso 0.20 1 d PR F 1
H4SC H 0.9909 0.7797 0.7374 0.067 Uiso 0.20 1 d PR F 1
C5S C 0.9818(4) 0.7751(15) 0.7434(7) 0.045(3) Uiso 0.30 1 d PD D -2
H5SA H 0.9915 0.7552 0.7143 0.067 Uiso 0.30 1 d PR D -2
H5SB H 1.0009 0.7419 0.7746 0.067 Uiso 0.30 1 d PR D -2
H5SC H 0.9798 0.8662 0.7463 0.067 Uiso 0.30 1 d PR D -2

loop_
_atom_site_aniso_label
_atom_site_aniso_U_11
_atom_site_aniso_U_22
_atom_site_aniso_U_33
_atom_site_aniso_U_23
_atom_site_aniso_U_13
_atom_site_aniso_U_12
Os1 0.01247(6) 0.01759(6) 0.01143(6) 0.00007(4) 0.00422(4) -0.00291(4)
O1 0.0195(12) 0.0194(10) 0.0197(11) 0.0018(9) 0.0066(9) -0.0014(9)
O2 0.0131(11) 0.0245(11) 0.0153(11) 0.0023(9) 0.0061(9) -0.0012(9)
O3 0.0243(13) 0.0215(11) 0.0222(12) -0.0011(9) 0.0108(10) -0.0076(9)
O4 0.0191(12) 0.0249(11) 0.0163(11) 0.0033(9) 0.0044(9) -0.0002(9)
N1 0.0113(13) 0.0306(14) 0.0128(12) 0.0000(11) 0.0042(10) -0.0036(11)
O5 0.0146(11) 0.0333(12) 0.0106(10) 0.0015(9) 0.0062(9) -0.0016(9)
C1 0.0168(15) 0.0109(12) 0.0152(14) -0.0012(11) 0.0080(12) -0.0012(11)
C2 0.0154(15) 0.0113(12) 0.0201(15) -0.0010(11) 0.0065(12) 0.0003(11)
C3 0.0151(15) 0.0157(13) 0.0236(16) -0.0011(12) 0.0100(13) 0.0004(11)
C4 0.0191(16) 0.0136(13) 0.0184(15) -0.0009(11) 0.0101(13) 0.0005(11)
C5 0.0182(16) 0.0134(13) 0.0181(15) -0.0011(11) 0.0088(13) 0.0014(12)
C6 0.0146(15) 0.0133(13) 0.0152(14) -0.0028(11) 0.0076(12) -0.0014(11)
C7 0.0188(16) 0.0144(13) 0.0139(14) 0.0008(11) 0.0054(12) -0.0001(11)
C8 0.0148(17) 0.055(2) 0.0144(16) 0.0017(15) 0.0058(13) -0.0049(16)
C9 0.0120(16) 0.050(2) 0.0136(15) 0.0070(15) 0.0027(13) 0.0021(15)
C10 0.0141(15) 0.0154(13) 0.0203(16) -0.0007(12) 0.0069(13) 0.0003(11)
C11 0.0216(18) 0.0189(15) 0.0284(18) 0.0021(13) 0.0004(15) 0.0012(13)
C12 0.0156(16) 0.0350(19) 0.0268(18) 0.0026(15) 0.0068(14) 0.0009(14)
C13 0.0174(17) 0.0269(17) 0.0258(18) -0.0069(14) 0.0026(14) 0.0013(13)
C14 0.0211(17) 0.0246(16) 0.0224(17) 0.0047(13) 0.0127(14) 0.0007(13)
Os2 0.01428(6) 0.01330(5) 0.01076(6) 0.00043(4) 0.00488(4) 0.00127(4)
O6 0.0168(11) 0.0203(10) 0.0124(10) 0.0025(8) 0.0062(9) 0.0046(8)
O7 0.0187(12) 0.0195(10) 0.0217(12) -0.0019(9) 0.0050(10) -0.0005(9)
O8 0.0205(12) 0.0174(10) 0.0173(11) 0.0017(8) 0.0055(9) 0.0001(9)
O9 0.0180(11) 0.0194(10) 0.0114(10) -0.0002(8) 0.0045(9) 0.0037(9)
N2 0.0213(14) 0.0162(11) 0.0106(12) 0.0035(9) 0.0051(11) 0.0053(10)
C18 0.0143(15) 0.0137(13) 0.0131(14) -0.0029(11) 0.0041(12) -0.0044(11)
C19 0.0165(15) 0.0136(13) 0.0150(14) -0.0005(11) 0.0058(12) -0.0017(11)
C20 0.0175(16) 0.0255(15) 0.0108(14) -0.0007(12) 0.0057(12) -0.0033(13)
C21 0.0123(15) 0.0327(17) 0.0143(15) -0.0024(13) 0.0041(12) -0.0009(13)
C22 0.0131(15) 0.0226(15) 0.0149(15) -0.0011(12) 0.0032(12) 0.0001(12)
C23 0.0174(15) 0.0136(13) 0.0111(14) -0.0015(10) 0.0030(12) -0.0023(11)
C24 0.0208(16) 0.0156(13) 0.0132(14) -0.0013(11) 0.0075(12) -0.0023(12)
C25 0.0233(18) 0.0251(16) 0.0165(15) 0.0070(13) 0.0079(13) 0.0088(13)
C26 0.0207(17) 0.0245(15) 0.0130(15) 0.0007(12) 0.0027(13) 0.0059(13)
C27 0.0173(18) 0.078(3) 0.0203(18) -0.0037(19) 0.0108(15) 0.0047(19)
C31 0.0190(16) 0.0164(14) 0.0150(15) 0.0035(11) 0.0061(13) 0.0029(12)
C32 0.0283(19) 0.0231(16) 0.0227(17) 0.0050(13) 0.0078(15) 0.0073(14)
C33 0.0285(19) 0.0275(17) 0.0138(15) -0.0010(13) 0.0028(14) 0.0056(14)
C34 0.0239(18) 0.0262(17) 0.0285(19) 0.0117(14) 0.0118(15) 0.0004(14)
K1 0.0207(3) 0.0139(3) 0.0181(3) 0.0005(2) 0.0063(3) -0.0019(2)
O11 0.0148(11) 0.0243(11) 0.0128(10) -0.0005(8) 0.0029(9) -0.0025(9)
O12 0.0302(13) 0.0234(11) 0.0130(11) 0.0044(9) 0.0114(10) 0.0055(10)
O13 0.0301(15) 0.0286(13) 0.0471(17) 0.0096(12) 0.0252(13) 0.0041(11)
C35 0.0225(18) 0.0253(17) 0.0258(18) 0.0100(14) 0.0096(15) 0.0030(14)
C36 0.037(2) 0.0239(17) 0.047(2) 0.0049(16) 0.0236(19) 0.0029(16)
C37 0.048(3) 0.0301(19) 0.055(3) -0.0059(18) 0.035(2) -0.0087(18)
K2 0.0303(4) 0.0137(3) 0.0197(3) 0.0015(2) 0.0120(3) -0.0002(3)
O14 0.064(2) 0.0383(16) 0.0355(16) 0.0119(13) 0.0031(15) -0.0111(15)
C1S 0.056(4) 0.077(4) 0.154(7) 0.021(5) 0.026(4) 0.013(3)

loop_
_atom_type_symbol
_atom_type_description
_atom_type_scat_dispersion_real
_atom_type_scat_dispersion_imag
_atom_type_scat_source
C C 0.0033 0.0016 'International Tables Vol C Tables 4.2.6.8 and 6.1.1.4'
H H 0.0000 0.0000 'International Tables Vol C Tables 4.2.6.8 and 6.1.1.4'
K K 0.2009 0.2494 'International Tables Vol C Tables 4.2.6.8 and 6.1.1.4'
N N 0.0061 0.0033 'International Tables Vol C Tables 4.2.6.8 and 6.1.1.4'
O O 0.0106 0.0060 'International Tables Vol C Tables 4.2.6.8 and 6.1.1.4'
Os Os -1.2165 7.6030 'International Tables Vol C Tables 4.2.6.8 and 6.1.1.4'

loop_
_geom_angle_atom_site_label_1
_geom_angle_atom_site_label_2
_geom_angle_atom_site_label_3
_geom_angle
_geom_angle_site_symmetry_1
_geom_angle_site_symmetry_3
O1 Os1 O2 93.95(10) . .
O1 Os1 O3 163.48(10) . .
O1 Os1 O4 81.19(9) . .
O1 Os1 N1 97.53(11) . .
O1 Os1 O5 87.68(10) . .
O2 Os1 O4 86.01(9) . .
O2 Os1 O5 177.64(9) . .
O3 Os1 O2 92.72(10) . .
O3 Os1 O4 84.23(10) . .
O3 Os1 N1 96.84(11) . .
O3 Os1 O5 86.16(10) . .
N1 Os1 O2 95.53(10) . .
N1 Os1 O4 178.08(10) . .
N1 Os1 O5 82.56(10) . .
O5 Os1 O4 95.94(8) . .
Os1 O1 K1 141.35(12) . 7_656
C1 O2 Os1 122.85(19) . .
Os1 O3 K2 137.40(12) . .
Os1 O4 H4 109.7 . .
C7 N1 Os1 125.4(2) . .
C7 N1 C8 119.2(3) . .
C8 N1 Os1 113.9(2) . .
Os1 O5 Os2 125.17(10) . 6_565
C9 O5 Os1 107.09(18) . .
C9 O5 Os2 118.08(19) . 6_565
O2 C1 C2 116.3(3) . .
O2 C1 C6 124.2(3) . .
C6 C1 C2 119.5(3) . .
C1 C2 C10 120.9(3) . .
C3 C2 C1 118.2(3) . .
C3 C2 C10 120.9(3) . .
C2 C3 H3 118.2 . .
C2 C3 C4 123.6(3) . .
C4 C3 H3 118.2 . .
C3 C4 C14 120.8(3) . .
C5 C4 C3 117.3(3) . .
C5 C4 C14 121.8(3) . .
C4 C5 H5 119.0 . .
C4 C5 C6 122.1(3) . .
C6 C5 H5 119.0 . .
C1 C6 C7 126.4(3) . .
C5 C6 C1 119.4(3) . .
C5 C6 C7 114.3(3) . .
N1 C7 C6 119.0(3) . .
O11 C7 N1 119.8(3) . .
O11 C7 C6 121.1(3) . .
N1 C8 H8A 110.3 . .
N1 C8 H8B 110.3 . .
N1 C8 C9 106.9(3) . .
H8A C8 H8B 108.6 . .
C9 C8 H8A 110.3 . .
C9 C8 H8B 110.3 . .
O5 C9 C8 108.0(3) . .
O5 C9 H9A 110.1 . .
O5 C9 H9B 110.1 . .
C8 C9 H9A 110.1 . .
C8 C9 H9B 110.1 . .
H9A C9 H9B 108.4 . .
C11 C10 C2 109.9(2) . .
C12 C10 C2 112.1(3) . .
C12 C10 C11 107.0(3) . .
C12 C10 C13 106.4(3) . .
C13 C10 C2 111.6(3) . .
C13 C10 C11 109.7(3) . .
C10 C11 H11A 109.5 . .
C10 C11 H11B 109.5 . .
C10 C11 H11C 109.5 . .
H11A C11 H11B 109.5 . .
H11A C11 H11C 109.5 . .
H11B C11 H11C 109.5 . .
C10 C12 H12A 109.5 . .
C10 C12 H12B 109.5 . .
C10 C12 H12C 109.5 . .
H12A C12 H12B 109.5 . .
H12A C12 H12C 109.5 . .
H12B C12 H12C 109.5 . .
C10 C13 H13A 109.5 . .
C10 C13 H13B 109.5 . .
C10 C13 H13C 109.5 . .
H13A C13 H13B 109.5 . .
H13A C13 H13C 109.5 . .
H13B C13 H13C 109.5 . .
C4 C14 C15B 112.8(4) . .
C4 C14 C16B 107.0(5) . .
C4 C14 C17B 110.3(3) . .
C15B C14 C16B 102.8(6) . .
C17B C14 C15B 123.2(5) . .
C17B C14 C16B 98.0(5) . .
C15A C14 C4 108.7(4) . .
C15A C14 C15B 23.6(4) . .
C15A C14 C16B 124.8(6) . .
C15A C14 C17B 107.1(5) . .
C17A C14 C4 113.6(5) . .
C17A C14 C15B 106.7(6) . .
C17A C14 C16B 113.5(7) . .
C17A C14 C17B 19.3(5) . .
C17A C14 C15A 88.5(6) . .
C16A C14 C4 109.0(4) . .
C16A C14 C15B 88.7(5) . .
C16A C14 C16B 14.9(6) . .
C16A C14 C17B 110.2(5) . .
C16A C14 C15A 111.5(5) . .
C16A C14 C17A 123.3(7) . .
C14 C15B H15A 109.5 . .
C14 C15B H15B 109.5 . .
C14 C15B H15C 109.5 . .
H15A C15B H15B 109.5 . .
H15A C15B H15C 109.5 . .
H15B C15B H15C 109.5 . .
C14 C16B H16A 109.5 . .
C14 C16B H16B 109.5 . .
C14 C16B H16C 109.5 . .
H16A C16B H16B 109.5 . .
H16A C16B H16C 109.5 . .
H16B C16B H16C 109.5 . .
C14 C17B H17A 109.5 . .
C14 C17B H17B 109.5 . .
C14 C17B H17C 109.5 . .
H17A C17B H17B 109.5 . .
H17A C17B H17C 109.5 . .
H17B C17B H17C 109.5 . .
O5 Os2 K1 77.55(6) 6_566 4_656
O6 Os2 O5 86.91(8) . 6_566
O6 Os2 O9 178.52(9) . .
O6 Os2 K1 133.38(6) . 4_656
O7 Os2 O5 84.44(10) . 6_566
O7 Os2 O6 91.74(10) . .
O7 Os2 O8 166.59(11) . .
O7 Os2 O9 88.27(9) . .
O7 Os2 N2 96.07(11) . .
O7 Os2 K1 43.66(8) . 4_656
O8 Os2 O5 82.60(9) . 6_566
O8 Os2 O6 90.98(9) . .
O8 Os2 O9 89.35(9) . .
O8 Os2 N2 96.78(10) . .
O8 Os2 K1 129.11(8) . 4_656
O9 Os2 O5 94.57(8) . 6_566
O9 Os2 K1 47.03(6) . 4_656
N2 Os2 O5 178.21(10) . 6_566
N2 Os2 O6 94.79(10) . .
N2 Os2 O9 83.74(10) . .
N2 Os2 K1 101.63(7) . 4_656
C18 O6 Os2 123.66(18) . .
Os2 O7 K1 109.84(10) . 4_656
Os2 O8 K2 137.77(11) . 6_566
Os2 O9 K1 99.59(8) . 4_656
C26 O9 Os2 107.49(17) . .
C26 O9 K1 126.12(18) . 4_656
C24 N2 Os2 127.3(2) . .
C24 N2 C25 119.2(3) . .
C25 N2 Os2 112.9(2) . .
O6 C18 C19 124.7(3) . .
O6 C18 C23 116.0(3) . .
C19 C18 C23 119.2(3) . .
C18 C19 C24 127.0(3) . .
C20 C19 C18 118.6(3) . .
C20 C19 C24 114.4(3) . .
C19 C20 H20 118.4 . .
C19 C20 K1 92.94(19) . .
C21 C20 C19 123.2(3) . .
C21 C20 H20 118.4 . .
C21 C20 K1 125.3(2) . .
K1 C20 H20 48.6 . .
C20 C21 C22 116.7(3) . .
C20 C21 C27 122.3(3) . .
C22 C21 C27 121.0(3) . .
C21 C22 H22 118.1 . .
C23 C22 C21 123.9(3) . .
C23 C22 H22 118.1 . .
C18 C23 C31 120.7(3) . .
C22 C23 C18 118.1(3) . .
C22 C23 C31 121.1(3) . .
N2 C24 C19 120.6(3) . .
N2 C24 K1 122.4(2) . .
C19 C24 K1 94.13(17) . .
O12 C24 N2 120.0(3) . .
O12 C24 C19 119.3(3) . .
O12 C24 K1 49.33(15) . .
N2 C25 H25A 110.2 . .
N2 C25 H25B 110.2 . .
N2 C25 C26 107.5(3) . .
H25A C25 H25B 108.5 . .
C26 C25 H25A 110.2 . .
C26 C25 H25B 110.2 . .
O9 C26 C25 110.5(3) . .
O9 C26 H26A 109.5 . .
O9 C26 H26B 109.5 . .
C25 C26 H26A 109.5 . .
C25 C26 H26B 109.5 . .
H26A C26 H26B 108.1 . .
C21 C27 C29 107.9(4) . .
C21 C27 C30A 102.4(5) . .
C28 C27 C21 110.7(4) . .
C28 C27 C29 103.6(4) . .
C28 C27 C30A 68.0(5) . .
C29 C27 C30A 149.5(5) . .
C30 C27 C21 115.9(4) . .
C30 C27 C28 112.7(5) . .
C30 C27 C29 105.0(4) . .
C30 C27 C30A 56.9(5) . .
C28A C27 C21 116.5(5) . .
C28A C27 C28 39.6(5) . .
C28A C27 C29 64.5(5) . .
C28A C27 C30 127.2(6) . .
C28A C27 C29A 120.7(7) . .
C28A C27 C30A 104.9(6) . .
C29A C27 C21 110.2(5) . .
C29A C27 C28 138.8(6) . .
C29A C27 C29 67.9(5) . .
C29A C27 C30 41.5(5) . .
C29A C27 C30A 98.4(6) . .
C27 C28 H28A 109.5 . .
C27 C28 H28B 109.5 . .
C27 C28 H28C 109.5 . .
C27 C29 H29A 109.5 . .
C27 C29 H29B 109.5 . .
C27 C29 H29C 109.5 . .
C27 C30 H30A 109.5 . .
C27 C30 H30B 109.5 . .
C27 C30 H30C 109.5 . .
C23 C31 C32 112.0(3) . .
C23 C31 C33 109.9(2) . .
C32 C31 C33 106.9(3) . .
C34 C31 C23 111.1(3) . .
C34 C31 C32 107.1(3) . .
C34 C31 C33 109.7(3) . .
C31 C32 H32A 109.5 . .
C31 C32 H32B 109.5 . .
C31 C32 H32C 109.5 . .
H32A C32 H32B 109.5 . .
H32A C32 H32C 109.5 . .
H32B C32 H32C 109.5 . .
C31 C33 H33A 109.5 . .
C31 C33 H33B 109.5 . .
C31 C33 H33C 109.5 . .
H33A C33 H33B 109.5 . .
H33A C33 H33C 109.5 . .
H33B C33 H33C 109.5 . .
C31 C34 H34A 109.4 . .
C31 C34 H34B 109.9 . .
C31 C34 H34C 109.2 . .
C31 C34 K2 153.0(2) . 6_566
H34A C34 H34B 109.5 . .
H34A C34 H34C 109.4 . .
H34B C34 H34C 109.4 . .
K2 C34 H34A 71.2 6_566 .
K2 C34 H34B 48.9 6_566 .
K2 C34 H34C 95.2 6_566 .
O1 K1 O7 87.36(7) 7_656 4_646
O1 K1 O9 69.74(7) 7_656 4_646
O1 K1 O12 153.99(8) 7_656 .
O1 K1 O13 88.31(8) 7_656 .
O7 K1 O9 58.53(7) 4_646 4_646
O7 K1 O12 117.88(7) 4_646 .
O7 K1 O13 158.43(8) 4_646 .
O9 K1 O12 116.60(7) 4_646 .
O9 K1 O13 138.30(8) 4_646 .
O11 K1 O1 102.07(7) . 7_656
O11 K1 O7 82.87(7) . 4_646
O11 K1 O9 140.30(7) . 4_646
O11 K1 O12 88.11(7) . .
O11 K1 O13 77.40(8) . .
O13 K1 O12 70.43(8) . .
C7 O11 K1 141.29(19) . .
C7 O11 K2 130.10(19) . 7_666
K1 O11 K2 85.63(6) . 7_666
C24 O12 K1 110.52(18) . .
C24 O12 K2 153.8(2) . 7_666
K2 O12 K1 86.13(7) 7_666 .
K1 O13 K2 84.41(7) . 7_666
C35 O13 K1 140.4(2) . .
C35 O13 K2 133.4(2) . 7_666
O13 C35 C36 120.9(3) . .
O13 C35 C37 121.1(3) . .
C36 C35 C37 118.0(3) . .
C35 C36 H36A 109.5 . .
C35 C36 H36B 109.5 . .
C35 C36 H36C 109.5 . .
H36A C36 H36B 109.5 . .
H36A C36 H36C 109.5 . .
H36B C36 H36C 109.5 . .
C35 C37 H37A 108.9 . .
C35 C37 H37B 108.9 . .
C35 C37 H37C 108.8 . .
H37A C37 H37B 110.2 . .
H37A C37 H37C 110.0 . .
H37B C37 H37C 110.0 . .
O3 K2 O8 76.37(7) . 6_565
O3 K2 O11 127.22(7) . 7_666
O3 K2 O12 132.63(8) . 7_666
O3 K2 O13 86.59(8) . 7_666
O3 K2 O3S 61.5(3) . .
O8 K2 O11 148.76(7) 6_565 7_666
O8 K2 O13 132.10(8) 6_565 7_666
O8 K2 O3S 112.9(3) 6_565 .
O11 K2 O3S 71.9(3) 7_666 .
O12 K2 O8 88.16(7) 7_666 6_565
O12 K2 O11 87.45(7) 7_666 7_666
O12 K2 O13 71.21(8) 7_666 7_666
O12 K2 O3S 158.3(3) 7_666 .
O13 K2 O11 74.92(7) 7_666 7_666
O13 K2 O3S 96.5(3) 7_666 .
K2 O14 H14A 109.6 . .
K2 O14 H14B 109.5 . .
H14A O14 H14B 109.3 . .
C27 C28A H28D 109.5 . .
C27 C28A H28E 109.5 . .
C27 C28A H28F 109.5 . .
H28D C28A H28E 109.5 . .
H28D C28A H28F 109.5 . .
H28E C28A H28F 109.5 . .
C27 C29A H29D 109.5 . .
C27 C29A H29E 109.5 . .
C27 C29A H29F 109.5 . .
H29D C29A H29E 109.5 . .
H29D C29A H29F 109.5 . .
H29E C29A H29F 109.5 . .
C27 C30A H30D 109.5 . .
C27 C30A H30E 109.5 . .
C27 C30A H30F 109.5 . .
H30D C30A H30E 109.5 . .
H30D C30A H30F 109.5 . .
H30E C30A H30F 109.5 . .
H1SD C1S H1SE 109.5 . .
H1SD C1S H1SF 109.5 . .
H1SD C1S H1SA 45.9 . .
H1SD C1S H1SB 97.3 . .
H1SD C1S H1SC 149.7 . .
H1SE C1S H1SF 109.5 . .
H1SE C1S H1SA 84.8 . .
H1SE C1S H1SB 48.7 . .
H1SE C1S H1SC 79.9 . .
H1SF C1S H1SA 83.0 . .
H1SF C1S H1SB 151.0 . .
H1SF C1S H1SC 41.9 . .
H1SA C1S H1SB 109.5 . .
H1SA C1S H1SC 109.5 . .
H1SB C1S H1SC 109.5 . .
C2SB C1S H1SD 109.5 . .
C2SB C1S H1SE 109.5 . .
C2SB C1S H1SF 109.5 . .
C2SB C1S H1SA 155.3 . .
C2SB C1S H1SB 70.0 . .
C2SB C1S H1SC 93.2 . .
C2SB C1S C2SA 51.5(6) . .
C2SA C1S H1SD 72.9 . .
C2SA C1S H1SE 157.9 . .
C2SA C1S H1SF 89.4 . .
C2SA C1S H1SA 109.5 . .
C2SA C1S H1SB 109.5 . .
C2SA C1S H1SC 109.5 . .
C3SB C3SB H3SA 110.4 5_656 .
C3SB C3SB H3SB 110.4 5_656 .
H3SA C3SB H3SB 108.6 . .
C2SB C3SB C3SB 106.7(9) . 5_656
C2SB C3SB H3SA 110.4 . .
C2SB C3SB H3SB 110.4 . .
H2S O2S H4SA 53.4 . .
H2S O2S H4SB 158.8 . .
H4SA O2S H4SB 105.6 . .
C5S O2S H2S 109.5 . .
C5S O2S H4SA 62.5 . .
C5S O2S H4SB 51.0 . .
C14 C15A H15D 109.5 . .
C14 C15A H15E 109.5 . .
C14 C15A H15F 109.5 . .
C14 C17A H17D 109.5 . .
C14 C17A H17E 109.5 . .
C14 C17A H17F 109.5 . .
C14 C16A H16D 109.5 . .
C14 C16A H16E 109.5 . .
C14 C16A H16F 109.5 . .
C1S C2SB H2SA 110.5 . .
C1S C2SB H2SB 110.5 . .
C3SB C2SB C1S 106.4(6) . .
C3SB C2SB H2SA 110.5 . .
C3SB C2SB H2SB 110.5 . .
H2SA C2SB H2SB 108.6 . .
C1S C2SA H2SC 109.3 . .
C1S C2SA H2SD 109.3 . .
H2SC C2SA H2SD 108.0 . .
C3SA C2SA C1S 111.6(8) . .
C3SA C2SA H2SC 109.3 . .
C3SA C2SA H2SD 109.3 . .
C2SA C3SA H3SC 109.9 . .
C2SA C3SA H3SD 109.9 . .
C3SA C3SA C2SA 108.8(12) 5_656 .
C3SA C3SA H3SC 109.9 5_656 .
C3SA C3SA H3SD 109.9 5_656 .
H3SC C3SA H3SD 108.3 . .
H1S O1S H5SC 147.5 . .
C4S O1S H5SC 39.2 . .
O3S O3S K2 130.6(17) 7_666 .
O1S C4S H4SA 110.8 . .
O1S C4S H4SB 109.6 . .
O1S C4S H4SC 108.0 . .
O1S C4S H5SA 111.2 . .
O1S C4S H5SB 126.0 . .
O1S C4S H5SC 46.3 . .
H4SA C4S H4SB 109.5 . .
H4SA C4S H4SC 109.4 . .
H4SA C4S H5SA 85.5 . .
H4SA C4S H5SB 122.6 . .
H4SA C4S H5SC 144.0 . .
H4SB C4S H4SC 109.5 . .
H4SB C4S H5SA 127.3 . .
H4SB C4S H5SB 61.2 . .
H4SB C4S H5SC 105.2 . .
H4SC C4S H5SA 25.2 . .
H4SC C4S H5SB 48.4 . .
H4SC C4S H5SC 66.4 . .
H5SA C4S H5SB 68.1 . .
H5SA C4S H5SC 81.2 . .
H5SB C4S H5SC 82.7 . .
O2S C5S H4SA 23.8 . .
O2S C5S H4SB 57.0 . .
O2S C5S H4SC 143.7 . .
O2S C5S H5SA 108.4 . .
O2S C5S H5SB 107.8 . .
O2S C5S H5SC 112.2 . .
H4SA C5S H4SB 77.2 . .
H4SA C5S H4SC 125.7 . .
H4SA C5S H5SA 91.7 . .
H4SA C5S H5SB 130.8 . .
H4SA C5S H5SC 103.8 . .
H4SB C5S H4SC 156.9 . .
H4SB C5S H5SA 161.9 . .
H4SB C5S H5SB 69.5 . .
H4SB C5S H5SC 87.2 . .
H4SC C5S H5SA 35.4 . .
H4SC C5S H5SB 90.1 . .
H4SC C5S H5SC 89.8 . .
H5SA C5S H5SB 109.5 . .
H5SA C5S H5SC 109.5 . .
H5SB C5S H5SC 109.4 . .

loop_
_geom_bond_atom_site_label_1
_geom_bond_atom_site_label_2
_geom_bond_distance
_geom_bond_site_symmetry_2
Os1 O1 1.739(2) .
Os1 O2 1.962(2) .
Os1 O3 1.749(2) .
Os1 O4 2.192(2) .
Os1 N1 1.950(3) .
Os1 O5 2.076(2) .
O1 K1 2.682(2) 7_656
O2 C1 1.343(4) .
O3 K2 2.668(2) .
O4 H4 0.8809 .
N1 C7 1.359(4) .
N1 C8 1.470(4) .
O5 C9 1.446(4) .
O5 Os2 2.169(2) 6_565
C1 C2 1.424(4) .
C1 C6 1.411(4) .
C2 C3 1.379(4) .
C2 C10 1.547(4) .
C3 H3 0.9500 .
C3 C4 1.403(4) .
C4 C5 1.378(4) .
C4 C14 1.530(4) .
C5 H5 0.9500 .
C5 C6 1.406(4) .
C6 C7 1.489(4) .
C7 O11 1.246(4) .
C8 H8A 0.9900 .
C8 H8B 0.9900 .
C8 C9 1.510(5) .
C9 H9A 0.9900 .
C9 H9B 0.9900 .
C10 C11 1.540(4) .
C10 C12 1.536(5) .
C10 C13 1.538(4) .
C11 H11A 0.9800 .
C11 H11B 0.9800 .
C11 H11C 0.9800 .
C12 H12A 0.9800 .
C12 H12B 0.9800 .
C12 H12C 0.9800 .
C13 H13A 0.9800 .
C13 H13B 0.9800 .
C13 H13C 0.9800 .
C14 C15B 1.576(9) .
C14 C16B 1.615(11) .
C14 C17B 1.551(7) .
C14 C15A 1.525(9) .
C14 C17A 1.472(12) .
C14 C16A 1.464(9) .
C15B H15A 0.9800 .
C15B H15B 0.9800 .
C15B H15C 0.9800 .
C16B H16A 0.9800 .
C16B H16B 0.9800 .
C16B H16C 0.9800 .
C17B H17A 0.9800 .
C17B H17B 0.9800 .
C17B H17C 0.9800 .
Os2 O5 2.169(2) 6_566
Os2 O6 1.994(2) .
Os2 O7 1.738(2) .
Os2 O8 1.744(2) .
Os2 O9 2.044(2) .
Os2 N2 1.963(3) .
Os2 K1 3.6634(7) 4_656
O6 C18 1.333(4) .
O7 K1 2.688(2) 4_656
O8 K2 2.707(2) 6_566
O9 C26 1.434(4) .
O9 K1 2.718(2) 4_656
N2 C24 1.329(4) .
N2 C25 1.482(4) .
C18 C19 1.415(4) .
C18 C23 1.429(4) .
C19 C20 1.407(4) .
C19 C24 1.498(4) .
C20 H20 0.9500 .
C20 C21 1.374(4) .
C20 K1 3.489(3) .
C21 C22 1.402(4) .
C21 C27 1.527(5) .
C22 H22 0.9500 .
C22 C23 1.381(4) .
C23 C31 1.531(4) .
C24 K1 3.417(3) .
C24 O12 1.257(4) .
C25 H25A 0.9900 .
C25 H25B 0.9900 .
C25 C26 1.503(5) .
C26 H26A 0.9900 .
C26 H26B 0.9900 .
C27 C28 1.509(8) .
C27 C29 1.662(8) .
C27 C30 1.477(8) .
C27 C28A 1.381(10) .
C27 C29A 1.466(11) .
C27 C30A 1.712(12) .
C28 H28A 0.9800 .
C28 H28B 0.9800 .
C28 H28C 0.9800 .
C29 H29A 0.9800 .
C29 H29B 0.9800 .
C29 H29C 0.9800 .
C30 H30A 0.9800 .
C30 H30B 0.9800 .
C30 H30C 0.9800 .
C31 C32 1.540(4) .
C31 C33 1.540(4) .
C31 C34 1.530(5) .
C32 H32A 0.9800 .
C32 H32B 0.9800 .
C32 H32C 0.9800 .
C33 H33A 0.9800 .
C33 H33B 0.9800 .
C33 H33C 0.9800 .
C34 H34A 0.9795 .
C34 H34B 0.9802 .
C34 H34C 0.9807 .
C34 K2 3.362(4) 6_566
K1 O1 2.682(2) 7_656
K1 O7 2.688(2) 4_646
K1 O9 2.718(2) 4_646
K1 O11 2.676(2) .
K1 O12 2.767(2) .
K1 O13 2.752(3) .
O11 K2 2.796(2) 7_666
O12 K2 2.680(2) 7_666
O13 C35 1.219(4) .
O13 K2 2.785(3) 7_666
C35 C36 1.487(5) .
C35 C37 1.498(5) .
C36 H36A 0.9800 .
C36 H36B 0.9800 .
C36 H36C 0.9800 .
C37 H37A 0.9758 .
C37 H37B 0.9756 .
C37 H37C 0.9783 .
K2 O8 2.707(2) 6_565
K2 O11 2.796(2) 7_666
K2 O12 2.680(2) 7_666
K2 O13 2.785(3) 7_666
K2 O3S 2.810(15) .
O14 H14A 0.8756 .
O14 H14B 0.8749 .
C28A H28D 0.9800 .
C28A H28E 0.9800 .
C28A H28F 0.9800 .
C29A H29D 0.9800 .
C29A H29E 0.9800 .
C29A H29F 0.9800 .
C30A H30D 0.9800 .
C30A H30E 0.9800 .
C30A H30F 0.9800 .
C1S H1SD 0.9800 .
C1S H1SE 0.9800 .
C1S H1SF 0.9800 .
C1S H1SA 0.9800 .
C1S H1SB 0.9800 .
C1S H1SC 0.9800 .
C1S C2SB 1.595(10) .
C1S C2SA 1.596(10) .
C3SB C3SB 1.58(2) 5_656
C3SB H3SA 0.9900 .
C3SB H3SB 0.9900 .
C3SB C2SB 1.524(9) .
O2S H2S 0.8400 .
O2S H4SA 0.6084 .
O2S H4SB 1.3252 .
O2S C5S 1.502(16) .
C15A H15D 0.9800 .
C15A H15E 0.9800 .
C15A H15F 0.9800 .
C17A H17D 0.9800 .
C17A H17E 0.9800 .
C17A H17F 0.9800 .
C16A H16D 0.9800 .
C16A H16E 0.9800 .
C16A H16F 0.9800 .
C2SB H2SA 0.9900 .
C2SB H2SB 0.9900 .
C2SA H2SC 0.9900 .
C2SA H2SD 0.9900 .
C2SA C3SA 1.523(9) .
C3SA C3SA 1.39(2) 5_656
C3SA H3SC 0.9900 .
C3SA H3SD 0.9900 .
O1S H1S 0.8400 .
O1S C4S 1.497(16) .
O1S H5SC 1.0866 .
O3S O3S 1.27(3) 7_666
C4S H4SA 0.9798 .
C4S H4SB 0.9804 .
C4S H4SC 0.9799 .
C4S H5SA 1.4420 .
C4S H5SB 1.4143 .
C4S H5SC 0.9493 .
C5S H4SA 1.3347 .
C5S H4SB 1.2272 .
C5S H4SC 0.3980 .
C5S H5SA 0.9798 .
C5S H5SB 0.9804 .
C5S H5SC 0.9801 .
